data_7156893
loop_
_publ_author_name
'Palai, Bibhuti Bhusana'
'Soren, Ramachandra'
'Sharma, Nagendra K.'

_publ_section_title
;
 BODIPY analogues: synthesis and photophysical studies of difluoro boron
 complexes from 2-aminotropone scaffolds through N,O-chelation.
;
_journal_issue 26
_journal_name_full 'Organic &amp; biomolecular chemistry'
_journal_page_first 6497
_journal_page_last 6505
_journal_paper_doi 10.1039/c9ob00915a
_journal_volume 17
_journal_year 2019
_chemical_formula_moiety 'C12 H14 B F2 N O3'
_chemical_formula_sum 'C12 H14 B F2 N O3'
_chemical_formula_weight 269.07
_chemical_name_systematic NKS_RCS_ALA
_space_group_crystal_system orthorhombic
_space_group_IT_number 61
_space_group_name_Hall '-P 2ac 2ab'
_space_group_name_H-M_alt 'P b c a'
_symmetry_Int_Tables_number 61
_symmetry_space_group_name_Hall '-P 2ac 2ab'
_symmetry_space_group_name_H-M 'P b c a'
_atom_sites_solution_primary dual
_audit_creation_date 2018-10-27
_audit_creation_method
;
Olex2 1.2-ac3
(compiled 2017.02.24 svn.r3390 for Rigaku Oxford Diffraction, GUI svn.r5318)
;
_audit_update_record
;
2019-01-05 deposited with the CCDC.    2019-06-04 downloaded from the CCDC.
;
_cell_angle_alpha 90
_cell_angle_beta 90
_cell_angle_gamma 90
_cell_formula_units_Z 8
_cell_length_a 13.5273(5)
_cell_length_b 7.7581(4)
_cell_length_c 24.7812(15)
_cell_measurement_reflns_used 3075
_cell_measurement_temperature 293(2)
_cell_measurement_theta_max 75.8980
_cell_measurement_theta_min 3.5890
_cell_volume 2600.7(2)
_computing_cell_refinement 'CrysAlisPro 1.171.39.45g (Rigaku OD, 2018)'
_computing_data_collection 'CrysAlisPro 1.171.39.45g (Rigaku OD, 2018)'
_computing_data_reduction 'CrysAlisPro 1.171.39.45g (Rigaku OD, 2018)'
_computing_molecular_graphics 'Olex2 (Dolomanov et al., 2009)'
_computing_publication_material 'Olex2 (Dolomanov et al., 2009)'
_computing_structure_refinement 'olex2.refine (Bourhis et al., 2015)'
_computing_structure_solution 'ShelXT (Sheldrick, 2015)'
_diffrn_ambient_temperature 296(2)
_diffrn_detector 'CCD plate'
_diffrn_detector_type 'Pilatus 200K'
_diffrn_measured_fraction_theta_full 0.9571
_diffrn_measured_fraction_theta_max 0.9571
_diffrn_measurement_details
;
List of Runs (angles in degrees, time in seconds):

  # Type    Start    End  Width  t~exp~   \w     \q     \k     \f   Frames
#--------------------------------------------------------------------------
  1  \w    -98.00 -16.00   0.50    8.00    --  -38.50 139.00 160.00  164
  2  \w    -50.00 -25.00   0.50    8.00    --  -38.50 130.00 -13.00   50
  3  \w     42.00  67.00   0.50    8.00    --   49.31-130.00 -85.00   50
  4  \w     54.00  93.00   0.50    8.00    --   49.31-139.00 100.00   78
  5  \w     86.00 111.00   0.50   30.00    --  106.38-139.00 100.00   50
  6  \w     99.00 170.00   0.50   30.00    --  106.38 130.00 -13.00  142
  7  \w    123.00 168.00   0.50   30.00    --  106.38 139.00 160.00   90
  8  \w   -100.00 -44.00   0.50    8.00    --  -38.50 -57.00 -90.00  112
  9  \w     -7.00  20.00   0.50    8.00    --  -38.50  77.00-150.00   54
 10  \w    -61.00 -34.00   0.50    8.00    --  -38.50  77.00-150.00   54
 11  \w     13.00  61.00   0.50    8.00    --   49.31 -57.00-120.00   96
 12  \w    113.00 171.00   0.50   30.00    --  106.38 125.00-150.00  116
 13  \w     89.00 114.00   0.50   30.00    --  106.38 -61.00  60.00   50
 14  \w    104.00 175.00   0.50   30.00    --  106.38  30.00 -90.00  142
 15  \w    142.00 168.00   0.50   30.00    --  106.38  45.00 -30.00   52
 16  \w    104.00 129.00   0.50   30.00    --  106.38  45.00 -30.00   50
 17  \w     47.00  88.00   0.50   30.00    --  106.38 -61.00  60.00   82
 18  \w     68.00  95.00   0.50   30.00    --  106.38 -30.00-150.00   54
;
_diffrn_measurement_device 'four-circle diffractometer'
_diffrn_measurement_device_type 'SuperNova, Dual, Cu at home/near, Pilatus 200K'
_diffrn_measurement_method '\w scans'
_diffrn_orient_matrix_type 'CrysAlisPro convention (1999,Acta A55,543-557)'
_diffrn_orient_matrix_UB_11 0.0798606000
_diffrn_orient_matrix_UB_12 0.0545941000
_diffrn_orient_matrix_UB_13 0.0409145000
_diffrn_orient_matrix_UB_21 0.0713028000
_diffrn_orient_matrix_UB_22 0.0407908000
_diffrn_orient_matrix_UB_23 -0.0467663000
_diffrn_orient_matrix_UB_31 -0.0388228000
_diffrn_orient_matrix_UB_32 0.1865344000
_diffrn_orient_matrix_UB_33 -0.0017715000
_diffrn_radiation_monochromator mirror
_diffrn_radiation_probe x-ray
_diffrn_radiation_type 'Cu K\a'
_diffrn_radiation_wavelength 1.54184
_diffrn_reflns_av_R_equivalents 0.0731
_diffrn_reflns_av_unetI/netI 0.0497
_diffrn_reflns_limit_h_max 16
_diffrn_reflns_limit_h_min -17
_diffrn_reflns_limit_k_max 9
_diffrn_reflns_limit_k_min -5
_diffrn_reflns_limit_l_max 29
_diffrn_reflns_limit_l_min -30
_diffrn_reflns_number 10196
_diffrn_reflns_theta_full 74.4605
_diffrn_reflns_theta_max 74.46
_diffrn_reflns_theta_min 3.57
_diffrn_source 'micro-focus sealed X-ray tube'
_diffrn_source_type 'SuperNova (Cu) X-ray Source'
_exptl_absorpt_coefficient_mu 0.987
_exptl_absorpt_correction_T_max 1.00000
_exptl_absorpt_correction_T_min 0.65114
_exptl_absorpt_correction_type multi-scan
_exptl_absorpt_process_details
;
CrysAlisPro 1.171.39.45g (Rigaku Oxford Diffraction, 2018)
Empirical absorption correction using spherical harmonics,
 implemented in SCALE3 ABSPACK scaling algorithm.
;
_exptl_crystal_colour 'metallic light brown'
_exptl_crystal_colour_lustre metallic
_exptl_crystal_colour_modifier light
_exptl_crystal_colour_primary brown
_exptl_crystal_density_diffrn 1.3742
_exptl_crystal_description needle
_exptl_crystal_F_000 1124.4858
_exptl_crystal_size_max 0.001
_exptl_crystal_size_mid 0.0001
_exptl_crystal_size_min 0.0001
_refine_diff_density_max 0.2916
_refine_diff_density_min -0.4282
_refine_diff_density_rms 0.0884
_refine_ls_d_res_high 0.8002
_refine_ls_d_res_low 12.3906
_refine_ls_goodness_of_fit_ref 1.1260
_refine_ls_hydrogen_treatment constr
_refine_ls_matrix_type full
_refine_ls_number_constraints 23
_refine_ls_number_parameters 174
_refine_ls_number_reflns 2546
_refine_ls_number_restraints 0
_refine_ls_restrained_S_all 1.1260
_refine_ls_R_factor_all 0.1296
_refine_ls_R_factor_gt 0.0922
_refine_ls_shift/su_max 0.0000
_refine_ls_shift/su_mean 0.0000
_refine_ls_structure_factor_coef Fsqd
_refine_ls_weighting_details 'w=1/[\s^2^(Fo^2^)+(0.2P)^2^] where P=(Fo^2^+2Fc^2^)/3'
_refine_ls_weighting_scheme calc
_refine_ls_wR_factor_gt 0.2806
_refine_ls_wR_factor_ref 0.3336
_reflns_Friedel_coverage 0.0
_reflns_limit_h_max 16
_reflns_limit_h_min 0
_reflns_limit_k_max 9
_reflns_limit_k_min 0
_reflns_limit_l_max 30
_reflns_limit_l_min 0
_reflns_number_gt 1454
_reflns_number_total 2546
_reflns_threshold_expression I>=2u(I)
_cod_data_source_file c9ob00915a2.cif
_cod_data_source_block 3b
_cod_depositor_comments 'Adding full bibliography for 7156891--7156896.cif.'
_cod_database_code 7156893
_chemical_oxdiff_formula 'C96 H112 B8 F16 N8 O24 '
_diffrn_oxdiff_ac3_digest_frames
;
01c0cbd288793b922a3a12069b0c882a4400025ed33
;
_reflns_odcompleteness_completeness 99.52
_reflns_odcompleteness_iscentric 1
_reflns_odcompleteness_theta 66.97
_olex2_refinement_description
;
1. Fixed Uiso
 At 1.2 times of:
  All C(H) groups, All C(H,H) groups
 At 1.5 times of:
  All C(H,H,H) groups
2.a Ternary CH refined with riding coordinates:
 C8(H8)
2.b Secondary CH2 refined with riding coordinates:
 C11(H11a,H11b)
2.c Aromatic/amide H refined with riding coordinates:
 C6(H6), C5(H5), C2(H2), C4(H4), C3(H3)
2.d Idealised Me refined as rotating group:
 C9(H9a,H9b,H9c), C12(H12a,H12b,H12c)
;
_olex2_submission_special_instructions 'No special instructions were received'
_oxdiff_exptl_absorpt_empirical_details
;
Empirical correction (ABSPACK) includes:
- Absorption correction using spherical harmonics
- Frame scaling
;
_oxdiff_exptl_absorpt_empirical_full_max 5.299
_oxdiff_exptl_absorpt_empirical_full_min 0.198

loop_
_space_group_symop_id
_space_group_symop_operation_xyz
1 x,y,z
2 x+1/2,-y+1/2,-z
3 -x,y+1/2,-z+1/2
4 -x+1/2,-y,z+1/2
5 -x,-y,-z
6 -x-1/2,y-1/2,z
7 x,-y-1/2,z-1/2
8 x-1/2,y,-z-1/2

loop_
_atom_site_label
_atom_site_type_symbol
_atom_site_fract_x
_atom_site_fract_y
_atom_site_fract_z
_atom_site_U_iso_or_equiv
_atom_site_adp_type
_atom_site_occupancy
_atom_site_refinement_flags_posn
O3 O 0.6674(2) 0.2296(3) 0.21783(13) 0.0740(8) Uani 1.000000 .
O2 O 0.6785(2) 0.4333(3) 0.28037(13) 0.0782(9) Uani 1.000000 .
F2 F 0.46165(19) 0.3980(4) 0.36225(15) 0.1079(11) Uani 1.000000 .
F1 F 0.44941(19) 0.1322(4) 0.39780(16) 0.1069(11) Uani 1.000000 .
O1 O 0.5533(2) 0.3350(4) 0.44014(15) 0.0873(10) Uani 1.000000 .
N1 N 0.60816(19) 0.2184(4) 0.35915(15) 0.0638(9) Uani 1.000000 .
C10 C 0.6575(2) 0.2893(4) 0.26691(19) 0.0636(10) Uani 1.000000 .
C7 C 0.6860(3) 0.2503(4) 0.39103(17) 0.0605(10) Uani 1.000000 .
C6 C 0.7856(3) 0.2223(5) 0.3768(2) 0.0725(11) Uani 1.000000 .
C1 C 0.6506(3) 0.3223(5) 0.4411(2) 0.0724(11) Uani 1.000000 .
C8 C 0.6181(3) 0.1513(4) 0.3050(2) 0.0690(11) Uani 1.000000 .
C11 C 0.7134(3) 0.3426(6) 0.1780(2) 0.0815(13) Uani 1.000000 .
C5 C 0.8683(3) 0.2534(5) 0.4074(3) 0.0869(14) Uani 1.000000 .
C2 C 0.7027(4) 0.3774(6) 0.4844(2) 0.0902(14) Uani 1.000000 .
C9 C 0.5220(3) 0.0751(6) 0.2836(2) 0.0906(15) Uani 1.000000 .
C12 C 0.6932(4) 0.2718(6) 0.1242(2) 0.0905(15) Uani 1.000000 .
C4 C 0.8778(4) 0.3239(7) 0.4587(3) 0.1009(18) Uani 1.000000 .
C3 C 0.8047(5) 0.3768(7) 0.4925(3) 0.0996(17) Uani 1.000000 .
B1 B 0.5115(3) 0.2696(6) 0.3894(3) 0.0787(14) Uani 1.000000 .
H6 H 0.7966(3) 0.1774(5) 0.3425(2) 0.0870(14) Uiso 1.000000 R
H8 H 0.6670(3) 0.0581(4) 0.3062(2) 0.0828(14) Uiso 1.000000 R
H11a H 0.6863(3) 0.4581(6) 0.1809(2) 0.0978(15) Uiso 1.000000 R
H11b H 0.7841(3) 0.3487(6) 0.1841(2) 0.0978(15) Uiso 1.000000 R
H5 H 0.9277(3) 0.2222(5) 0.3911(3) 0.1043(17) Uiso 1.000000 R
H2 H 0.6653(4) 0.4218(6) 0.5127(2) 0.1083(17) Uiso 1.000000 R
H9a H 0.5031(17) -0.021(4) 0.3055(10) 0.136(2) Uiso 1.000000 GR
H9b H 0.4711(8) 0.1611(18) 0.2847(17) 0.136(2) Uiso 1.000000 GR
H9c H 0.5315(9) 0.038(5) 0.2470(6) 0.136(2) Uiso 1.000000 GR
H12a H 0.730(3) 0.336(4) 0.0976(3) 0.136(2) Uiso 1.000000 GR
H12b H 0.713(3) 0.1530(17) 0.1231(6) 0.136(2) Uiso 1.000000 GR
H12c H 0.6238(6) 0.280(5) 0.1166(7) 0.136(2) Uiso 1.000000 GR
H4 H 0.9421(4) 0.3363(7) 0.4715(3) 0.121(2) Uiso 1.000000 R
H3 H 0.8258(5) 0.4187(7) 0.5257(3) 0.120(2) Uiso 1.000000 R

loop_
_atom_site_aniso_label
_atom_site_aniso_U_11
_atom_site_aniso_U_22
_atom_site_aniso_U_33
_atom_site_aniso_U_12
_atom_site_aniso_U_13
_atom_site_aniso_U_23
O3 0.0799(16) 0.0631(13) 0.079(2) -0.0066(11) 0.0047(15) -0.0032(14)
O2 0.0826(17) 0.0678(14) 0.084(2) -0.0147(12) -0.0015(16) -0.0074(14)
F2 0.0734(14) 0.122(2) 0.128(3) 0.0296(13) -0.0071(16) -0.0030(18)
F1 0.0725(14) 0.125(2) 0.123(3) -0.0286(14) 0.0239(15) -0.0100(19)
O1 0.0748(16) 0.0944(19) 0.093(3) -0.0005(14) 0.0151(17) -0.0118(17)
N1 0.0515(14) 0.0661(15) 0.074(2) -0.0025(11) -0.0028(14) -0.0005(16)
C10 0.0465(14) 0.0620(16) 0.082(3) -0.0021(13) -0.0057(17) -0.0075(19)
C7 0.0623(18) 0.0538(16) 0.065(2) -0.0032(13) -0.0044(17) 0.0045(17)
C6 0.0583(19) 0.071(2) 0.088(3) 0.0005(15) -0.0041(19) 0.004(2)
C1 0.076(2) 0.0677(19) 0.074(3) -0.0045(17) 0.002(2) 0.005(2)
C8 0.0562(17) 0.0638(18) 0.087(3) -0.0067(13) -0.0011(18) -0.007(2)
C11 0.072(2) 0.084(2) 0.089(3) -0.0091(18) 0.010(2) 0.000(2)
C5 0.0629(19) 0.086(2) 0.112(4) -0.0026(18) -0.009(3) 0.014(3)
C2 0.110(3) 0.084(3) 0.076(3) -0.007(2) -0.009(3) -0.000(2)
C9 0.072(2) 0.106(3) 0.094(4) -0.033(2) -0.002(2) -0.012(3)
C12 0.108(4) 0.075(2) 0.088(4) 0.002(2) 0.002(3) 0.006(2)
C4 0.086(3) 0.105(3) 0.112(5) -0.013(3) -0.032(3) 0.020(3)
C3 0.119(4) 0.089(3) 0.090(4) -0.017(3) -0.035(3) 0.006(3)
B1 0.056(2) 0.086(3) 0.094(4) -0.002(2) 0.010(2) -0.006(3)

loop_
_atom_type_symbol
_atom_type_scat_dispersion_real
_atom_type_scat_dispersion_imag
_atom_type_scat_Cromer_Mann_a1
_atom_type_scat_Cromer_Mann_a2
_atom_type_scat_Cromer_Mann_a3
_atom_type_scat_Cromer_Mann_a4
_atom_type_scat_Cromer_Mann_b1
_atom_type_scat_Cromer_Mann_b2
_atom_type_scat_Cromer_Mann_b3
_atom_type_scat_Cromer_Mann_b4
_atom_type_scat_Cromer_Mann_c
_atom_type_scat_source
_atom_type_scat_dispersion_source
C 0.01920 0.00962 2.31000 1.02000 1.58860 0.86500 20.84390 10.20750 0.56870 51.65120 0.215599998832 'International Tables Volume C Table 6.1.1.4 (pp. 500-502)' 'Henke, Gullikson and Davis, At. Data and Nucl. Data Tables, 1993, 54, 2'
B 0.00963 0.00408 2.05450 1.33260 1.09790 0.70680 23.21850 1.02100 60.34980 0.14030 -0.193200007081 'International Tables Volume C Table 6.1.1.4 (pp. 500-502)' 'Henke, Gullikson and Davis, At. Data and Nucl. Data Tables, 1993, 54, 2'
F 0.07537 0.05506 3.53920 2.64120 1.51700 1.02430 10.28250 4.29440 0.26150 26.14760 0.277599990368 'International Tables Volume C Table 6.1.1.4 (pp. 500-502)' 'Henke, Gullikson and Davis, At. Data and Nucl. Data Tables, 1993, 54, 2'
H 0.00000 0.00000 0.49300 0.32291 0.14019 0.04081 10.51090 26.12570 3.14236 57.79970 0.0030380000826 'International Tables Volume C Table 6.1.1.4 (pp. 500-502)' 'Henke, Gullikson and Davis, At. Data and Nucl. Data Tables, 1993, 54, 2'
O 0.05239 0.03377 3.04850 2.28680 1.54630 0.86700 13.27710 5.70110 0.32390 32.90890 0.250800013542 'International Tables Volume C Table 6.1.1.4 (pp. 500-502)' 'Henke, Gullikson and Davis, At. Data and Nucl. Data Tables, 1993, 54, 2'
N 0.03256 0.01839 12.21260 3.13220 2.01250 1.16630 0.00570 9.89330 28.99750 0.58260 -11.5290002823 'International Tables Volume C Table 6.1.1.4 (pp. 500-502)' 'Henke, Gullikson and Davis, At. Data and Nucl. Data Tables, 1993, 54, 2'

loop_
_geom_angle_atom_site_label_1
_geom_angle_atom_site_label_2
_geom_angle_atom_site_label_3
_geom_angle
C11 O3 C10 117.4(3)
B1 O1 C1 111.9(3)
C8 N1 C7 122.8(3)
B1 N1 C7 109.2(4)
B1 N1 C8 128.0(3)
O2 C10 O3 124.3(4)
C8 C10 O3 111.2(3)
C8 C10 O2 124.4(4)
C6 C7 N1 125.1(4)
C1 C7 N1 108.5(3)
C1 C7 C6 126.3(4)
C5 C6 C7 127.9(5)
H6 C6 C7 116.1(3)
H6 C6 C5 116.1(3)
C7 C1 O1 110.1(4)
C2 C1 O1 120.6(5)
C2 C1 C7 129.2(4)
C10 C8 N1 110.7(3)
C9 C8 N1 112.6(3)
C9 C8 C10 110.8(4)
H8 C8 N1 107.48(19)
H8 C8 C10 107.48(18)
H8 C8 C9 107.5(2)
C12 C11 O3 108.1(4)
H11a C11 O3 110.1(2)
H11a C11 C12 110.1(3)
H11b C11 O3 110.1(2)
H11b C11 C12 110.1(3)
H11b C11 H11a 108.4
C4 C5 C6 130.5(5)
H5 C5 C6 114.8(3)
H5 C5 C4 114.8(3)
C3 C2 C1 128.8(6)
H2 C2 C1 115.6(3)
H2 C2 C3 115.6(4)
H9a C9 C8 109.5
H9b C9 C8 109.5
H9b C9 H9a 109.5
H9c C9 C8 109.5
H9c C9 H9a 109.5
H9c C9 H9b 109.5
H12a C12 C11 109.5
H12b C12 C11 109.5
H12b C12 H12a 109.5
H12c C12 C11 109.5
H12c C12 H12a 109.5
H12c C12 H12b 109.5
C3 C4 C5 128.0(5)
H4 C4 C5 116.0(3)
H4 C4 C3 116.0(3)
C4 C3 C2 129.3(5)
H3 C3 C2 115.4(4)
H3 C3 C4 115.4(3)
F1 B1 F2 109.6(4)
O1 B1 F2 110.9(4)
O1 B1 F1 111.9(5)
N1 B1 F2 111.1(4)
N1 B1 F1 112.9(4)
N1 B1 O1 100.2(3)

loop_
_geom_bond_atom_site_label_1
_geom_bond_atom_site_label_2
_geom_bond_distance
O3 C10 1.308(5)
O3 C11 1.460(5)
O2 C10 1.200(4)
F2 B1 1.378(6)
F1 B1 1.373(5)
O1 C1 1.320(5)
O1 B1 1.470(7)
N1 C7 1.339(5)
N1 C8 1.446(6)
N1 B1 1.558(5)
C10 C8 1.524(6)
C7 C6 1.409(5)
C7 C1 1.443(6)
C6 C5 1.373(6)
C6 H6 0.9300
C1 C2 1.354(7)
C8 C9 1.523(5)
C8 H8 0.9800
C11 C12 1.467(7)
C11 H11a 0.9700
C11 H11b 0.9700
C5 C4 1.390(9)
C5 H5 0.9300
C2 C3 1.395(9)
C2 H2 0.9300
C9 H9a 0.9600
C9 H9b 0.9600
C9 H9c 0.9600
C12 H12a 0.9600
C12 H12b 0.9600
C12 H12c 0.9600
C4 C3 1.359(9)
C4 H4 0.9300
C3 H3 0.9300
